data_4067828
loop_
_publ_author_name
'Maheswari, K.'
'Reddy, N. Dastagiri'

_publ_section_title
;
 Reactions of N-Monosubstituted Amidines with AlMe3and AlMeCl2: Formation
 of Fused Triazaalane Heterocycles
;
_journal_issue 1
_journal_name_full Organometallics
_journal_page_first 197
_journal_paper_doi 10.1021/om2007375
_journal_volume 31
_journal_year 2012
_chemical_formula_moiety 'C56 H86 Al3 Cl6 N8, C7 H8, Cl'
_chemical_formula_sum 'C63 H94 Al3 Cl7 N8'
_chemical_formula_weight 1292.55
_chemical_name_systematic
;
 ?
;
_space_group_IT_number 15
_symmetry_cell_setting monoclinic
_symmetry_space_group_name_Hall '-C 2yc'
_symmetry_space_group_name_H-M 'C 1 2/c 1'
_atom_sites_solution_hydrogens geom
_atom_sites_solution_primary direct
_atom_sites_solution_secondary difmap
_audit_creation_method SHELXL-97
_cell_angle_alpha 90.00
_cell_angle_beta 112.737(4)
_cell_angle_gamma 90.00
_cell_formula_units_Z 4
_cell_length_a 26.8732(7)
_cell_length_b 15.3876(3)
_cell_length_c 19.2603(9)
_cell_measurement_reflns_used 12330
_cell_measurement_temperature 150(2)
_cell_measurement_theta_max 28.6898
_cell_measurement_theta_min 2.6313
_cell_volume 7345.5(5)
_computing_cell_refinement
;
'Tue Mar 08 16:54:23 2011'
;
_computing_data_collection
;
'Tue Mar 08 16:54:23 2011'
;
_computing_data_reduction
;
'Tue Mar 08 16:54:23 2011'
;
_computing_molecular_graphics 'ORTEP-III & Olex 2.1'
_computing_publication_material WinGX
_computing_structure_refinement 'SHELXL-97 (Sheldrick, 2008)'
_computing_structure_solution 'SHELXS-97 (Sheldrick, 2008)'
_diffrn_ambient_temperature 150(2)
_diffrn_detector_area_resol_mean 15.9821
_diffrn_measured_fraction_theta_full 0.999
_diffrn_measured_fraction_theta_max 0.896
_diffrn_measurement_device_type 'Xcalibur, Eos'
_diffrn_measurement_method '\w scans'
_diffrn_radiation_monochromator graphite
_diffrn_radiation_source 'fine-focus sealed tube'
_diffrn_radiation_type MoK\a
_diffrn_radiation_wavelength 0.71073
_diffrn_reflns_av_R_equivalents 0.0313
_diffrn_reflns_av_sigmaI/netI 0.0323
_diffrn_reflns_limit_h_max 35
_diffrn_reflns_limit_h_min -35
_diffrn_reflns_limit_k_max 20
_diffrn_reflns_limit_k_min -19
_diffrn_reflns_limit_l_max 25
_diffrn_reflns_limit_l_min -25
_diffrn_reflns_number 28443
_diffrn_reflns_theta_full 25.00
_diffrn_reflns_theta_max 28.76
_diffrn_reflns_theta_min 2.64
_exptl_absorpt_coefficient_mu 0.347
_exptl_absorpt_correction_T_max 0.9213
_exptl_absorpt_correction_T_min 0.8737
_exptl_absorpt_correction_type multi-scan
_exptl_absorpt_process_details
;
'Tue Mar 08 16:54:23 2011'
;
_exptl_crystal_colour colorless
_exptl_crystal_density_diffrn 1.169
_exptl_crystal_density_method 'not measured'
_exptl_crystal_F_000 2744
_exptl_crystal_size_max 0.40
_exptl_crystal_size_mid 0.32
_exptl_crystal_size_min 0.24
_refine_diff_density_max 0.599
_refine_diff_density_min -0.417
_refine_diff_density_rms 0.056
_refine_ls_extinction_method none
_refine_ls_goodness_of_fit_ref 1.042
_refine_ls_hydrogen_treatment constr
_refine_ls_matrix_type full
_refine_ls_number_parameters 394
_refine_ls_number_reflns 8552
_refine_ls_number_restraints 68
_refine_ls_restrained_S_all 1.046
_refine_ls_R_factor_all 0.0646
_refine_ls_R_factor_gt 0.0461
_refine_ls_shift/su_max 0.001
_refine_ls_shift/su_mean 0.000
_refine_ls_structure_factor_coef Fsqd
_refine_ls_weighting_details 'calc w=1/[\s^2^(Fo^2^)+(0.0605P)^2^+8.4497P] where P=(Fo^2^+2Fc^2^)/3'
_refine_ls_weighting_scheme calc
_refine_ls_wR_factor_gt 0.1164
_refine_ls_wR_factor_ref 0.1283
_reflns_number_gt 6650
_reflns_number_total 8552
_reflns_threshold_expression >2\s(I)
_cod_data_source_file om2007375_si_001.cif
_cod_data_source_block Compound_12
_cod_original_cell_volume 7345.5(4)
_cod_database_code 4067828

loop_
_symmetry_equiv_pos_as_xyz
'x, y, z'
'-x, y, -z+1/2'
'x+1/2, y+1/2, z'
'-x+1/2, y+1/2, -z+1/2'
'-x, -y, -z'
'x, -y, z-1/2'
'-x+1/2, -y+1/2, -z'
'x+1/2, -y+1/2, z-1/2'

loop_
_atom_site_label
_atom_site_type_symbol
_atom_site_fract_x
_atom_site_fract_y
_atom_site_fract_z
_atom_site_U_iso_or_equiv
_atom_site_adp_type
_atom_site_occupancy
_atom_site_symmetry_multiplicity
_atom_site_calc_flag
_atom_site_refinement_flags
_atom_site_disorder_assembly
_atom_site_disorder_group
Al1 Al 0.0000 0.62300(5) 0.2500 0.0295(2) Uani 1 2 d S . .
Al2 Al 0.17587(2) 0.37502(4) 0.32141(3) 0.02213(13) Uani 1 1 d . . .
Cl3 Cl 0.23066(2) 0.34577(4) 0.27054(3) 0.03630(14) Uani 1 1 d . . .
Cl2 Cl 0.21899(2) 0.41422(4) 0.43478(3) 0.03982(14) Uani 1 1 d . . .
Cl1 Cl 0.03004(3) 0.69707(5) 0.35087(5) 0.0648(2) Uani 1 1 d . . .
N1 N 0.05384(6) 0.55644(10) 0.23779(9) 0.0244(3) Uani 1 1 d . . .
H1 H 0.0577 0.5660 0.1951 0.029 Uiso 1 1 calc R . .
C6 C 0.16800(8) 0.56296(13) 0.20522(12) 0.0306(4) Uani 1 1 d . . .
C17 C 0.09517(8) 0.07474(12) 0.37775(11) 0.0283(4) Uani 1 1 d . . .
C10 C 0.10450(8) 0.45223(14) 0.12851(11) 0.0309(4) Uani 1 1 d . . .
C2 C 0.13750(7) 0.20631(12) 0.35062(10) 0.0235(4) Uani 1 1 d . . .
C3 C 0.08011(8) 0.47137(14) 0.35139(11) 0.0283(4) Uani 1 1 d . . .
H3A H 0.0441 0.4464 0.3383 0.042 Uiso 1 1 calc R . .
H3B H 0.0841 0.5226 0.3834 0.042 Uiso 1 1 calc R . .
H3C H 0.1074 0.4281 0.3786 0.042 Uiso 1 1 calc R . .
C22 C 0.10017(9) 0.00079(14) 0.33874(14) 0.0373(5) Uani 1 1 d . . .
C11 C 0.06666(9) 0.37628(16) 0.12064(12) 0.0381(5) Uani 1 1 d . . .
H11 H 0.0611 0.3715 0.1689 0.046 Uiso 1 1 calc R . .
C18 C 0.08606(9) 0.07160(14) 0.44441(12) 0.0366(5) Uani 1 1 d . . .
C4 C 0.19302(8) 0.17303(14) 0.39368(13) 0.0347(5) Uani 1 1 d . . .
H4A H 0.1912 0.1229 0.4240 0.052 Uiso 1 1 calc R . .
H4B H 0.2148 0.2189 0.4269 0.052 Uiso 1 1 calc R . .
H4C H 0.2095 0.1555 0.3585 0.052 Uiso 1 1 calc R . .
C9 C 0.11232(10) 0.48421(19) 0.06573(13) 0.0461(6) Uani 1 1 d . . .
H9 H 0.0940 0.4576 0.0181 0.055 Uiso 1 1 calc R . .
C14 C 0.19846(9) 0.60704(15) 0.27976(14) 0.0391(5) Uani 1 1 d . . .
H14 H 0.1922 0.5728 0.3198 0.047 Uiso 1 1 calc R . .
C20 C 0.08744(13) -0.08447(17) 0.43530(19) 0.0616(8) Uani 1 1 d . . .
H20 H 0.0847 -0.1399 0.4552 0.074 Uiso 1 1 calc R . .
C23 C 0.10729(10) 0.00844(17) 0.26421(15) 0.0456(6) Uani 1 1 d . . .
H23 H 0.1292 0.0620 0.2677 0.055 Uiso 1 1 calc R . .
C8 C 0.14599(10) 0.5534(2) 0.07146(14) 0.0516(7) Uani 1 1 d . . .
H8 H 0.1503 0.5746 0.0278 0.062 Uiso 1 1 calc R . .
C26 C 0.07976(12) 0.15322(17) 0.48472(14) 0.0479(6) Uani 1 1 d . . .
H26 H 0.0695 0.2016 0.4471 0.058 Uiso 1 1 calc R . .
C21 C 0.09609(11) -0.07918(15) 0.36979(17) 0.0522(7) Uani 1 1 d . . .
H21 H 0.0994 -0.1311 0.3452 0.063 Uiso 1 1 calc R . .
C7 C 0.17343(9) 0.59221(16) 0.13992(14) 0.0425(6) Uani 1 1 d . . .
H7 H 0.1966 0.6399 0.1429 0.051 Uiso 1 1 calc R . .
C12 C 0.01137(10) 0.39032(19) 0.05775(13) 0.0460(6) Uani 1 1 d . . .
H12A H 0.0146 0.3864 0.0089 0.069 Uiso 1 1 calc R . .
H12B H -0.0023 0.4479 0.0632 0.069 Uiso 1 1 calc R . .
H12C H -0.0137 0.3456 0.0609 0.069 Uiso 1 1 calc R . .
C15 C 0.25924(10) 0.60835(18) 0.29867(17) 0.0536(7) Uani 1 1 d . . .
H15A H 0.2719 0.5491 0.2966 0.080 Uiso 1 1 calc R . .
H15B H 0.2780 0.6320 0.3494 0.080 Uiso 1 1 calc R . .
H15C H 0.2667 0.6448 0.2621 0.080 Uiso 1 1 calc R . .
C13 C 0.09093(12) 0.29130(19) 0.10913(18) 0.0635(8) Uani 1 1 d . . .
H13A H 0.0675 0.2430 0.1104 0.095 Uiso 1 1 calc R . .
H13B H 0.1267 0.2837 0.1493 0.095 Uiso 1 1 calc R . .
H13C H 0.0943 0.2922 0.0602 0.095 Uiso 1 1 calc R . .
C24 C 0.13813(19) -0.0661(2) 0.2489(3) 0.0984(14) Uani 1 1 d . . .
H24A H 0.1171 -0.1197 0.2421 0.148 Uiso 1 1 calc R . .
H24B H 0.1727 -0.0730 0.2915 0.148 Uiso 1 1 calc R . .
H24C H 0.1446 -0.0540 0.2031 0.148 Uiso 1 1 calc R . .
C27 C 0.03544(12) 0.1455(2) 0.51514(18) 0.0584(7) Uani 1 1 d . . .
H27A H 0.0017 0.1276 0.4745 0.088 Uiso 1 1 calc R . .
H27B H 0.0302 0.2019 0.5350 0.088 Uiso 1 1 calc R . .
H27C H 0.0458 0.1021 0.5555 0.088 Uiso 1 1 calc R . .
C16 C 0.17727(12) 0.69948(17) 0.2808(2) 0.0587(8) Uani 1 1 d . . .
H16A H 0.1818 0.7340 0.2409 0.088 Uiso 1 1 calc R . .
H16B H 0.1976 0.7264 0.3298 0.088 Uiso 1 1 calc R . .
H16C H 0.1389 0.6970 0.2725 0.088 Uiso 1 1 calc R . .
C25 C 0.05273(14) 0.0229(3) 0.19892(18) 0.0840(12) Uani 1 1 d . . .
H25A H 0.0584 0.0310 0.1521 0.126 Uiso 1 1 calc R . .
H25B H 0.0354 0.0748 0.2089 0.126 Uiso 1 1 calc R . .
H25C H 0.0295 -0.0277 0.1941 0.126 Uiso 1 1 calc R . .
N3 N 0.13057(6) 0.28302(11) 0.31780(9) 0.0269(3) Uani 1 1 d . . .
H3 H 0.0969 0.2927 0.2874 0.032 Uiso 1 1 calc R . .
C19 C 0.08268(12) -0.01064(17) 0.47281(15) 0.0531(7) Uani 1 1 d . . .
H19 H 0.0771 -0.0158 0.5184 0.064 Uiso 1 1 calc R . .
C28 C 0.13212(15) 0.1783(3) 0.5470(3) 0.1123(18) Uani 1 1 d . . .
H28A H 0.1447 0.1305 0.5832 0.168 Uiso 1 1 calc R . .
H28B H 0.1266 0.2303 0.5726 0.168 Uiso 1 1 calc R . .
H28C H 0.1592 0.1906 0.5259 0.168 Uiso 1 1 calc R . .
N4 N 0.09519(6) 0.15871(10) 0.34497(9) 0.0246(3) Uani 1 1 d . . .
H4 H 0.0634 0.1809 0.3181 0.030 Uiso 1 1 calc R . .
N2 N 0.12670(6) 0.46085(10) 0.26506(8) 0.0203(3) Uani 1 1 d . . .
C5 C 0.13301(7) 0.49273(12) 0.19762(10) 0.0231(4) Uani 1 1 d . . .
C1 C 0.08739(7) 0.49745(11) 0.28099(10) 0.0202(3) Uani 1 1 d . . .
Cl4 Cl 0.0000 0.28410(5) 0.2500 0.03276(16) Uani 1 2 d S . .
C1S C 0.2669(2) 0.7902(4) 0.4898(4) 0.084(2) Uani 0.50 1 d PGDU A -1
C2S C 0.2939(2) 0.7114(4) 0.4982(5) 0.139(5) Uani 0.50 1 d PGDU A -1
H2S H 0.3282 0.7092 0.4947 0.167 Uiso 0.50 1 calc PR A -1
C3S C 0.2708(3) 0.6359(4) 0.5117(6) 0.148(4) Uani 0.50 1 d PGDU A -1
H3S H 0.2892 0.5820 0.5175 0.177 Uiso 0.50 1 calc PR A -1
C4S C 0.2206(3) 0.6391(5) 0.5168(5) 0.163(6) Uani 0.50 1 d PGDU A -1
H4S H 0.2048 0.5875 0.5260 0.196 Uiso 0.50 1 calc PR A -1
C5S C 0.1936(2) 0.7179(6) 0.5084(5) 0.172(5) Uani 0.50 1 d PGDU A -1
H5S H 0.1593 0.7202 0.5119 0.207 Uiso 0.50 1 calc PR A -1
C6S C 0.2168(2) 0.7934(5) 0.4949(4) 0.095(3) Uani 0.50 1 d PGDU A -1
H6S H 0.1984 0.8473 0.4891 0.114 Uiso 0.50 1 calc PR A -1
C7S C 0.2911(4) 0.8733(5) 0.4745(5) 0.225(10) Uani 0.50 1 d PGDU A -1
H7SA H 0.2665 0.9218 0.4705 0.337 Uiso 0.50 1 calc PR A -1
H7SB H 0.2965 0.8675 0.4273 0.337 Uiso 0.50 1 calc PR A -1
H7SC H 0.3258 0.8843 0.5159 0.337 Uiso 0.50 1 calc PR A -1

loop_
_atom_site_aniso_label
_atom_site_aniso_U_11
_atom_site_aniso_U_22
_atom_site_aniso_U_33
_atom_site_aniso_U_23
_atom_site_aniso_U_13
_atom_site_aniso_U_12
Al1 0.0278(4) 0.0168(4) 0.0527(5) 0.000 0.0252(4) 0.000
Al2 0.0189(3) 0.0234(3) 0.0244(3) 0.0059(2) 0.0087(2) 0.0018(2)
Cl3 0.0313(3) 0.0372(3) 0.0485(3) 0.0048(2) 0.0244(2) 0.0093(2)
Cl2 0.0318(3) 0.0523(3) 0.0273(3) -0.0009(2) 0.0026(2) 0.0035(2)
Cl1 0.0634(4) 0.0473(4) 0.1012(6) -0.0468(4) 0.0510(4) -0.0299(3)
N1 0.0236(8) 0.0239(8) 0.0316(8) 0.0051(7) 0.0172(7) 0.0026(6)
C6 0.0285(10) 0.0282(10) 0.0420(12) 0.0113(9) 0.0212(9) 0.0043(8)
C17 0.0273(10) 0.0213(9) 0.0333(10) 0.0068(8) 0.0084(8) -0.0009(8)
C10 0.0321(10) 0.0376(11) 0.0267(10) 0.0079(9) 0.0155(8) 0.0050(9)
C2 0.0243(9) 0.0241(9) 0.0223(9) 0.0037(7) 0.0091(7) 0.0023(7)
C3 0.0302(10) 0.0344(11) 0.0264(9) 0.0016(8) 0.0175(8) 0.0010(8)
C22 0.0342(11) 0.0268(11) 0.0498(13) 0.0008(10) 0.0151(10) 0.0013(9)
C11 0.0444(12) 0.0442(13) 0.0241(10) -0.0008(9) 0.0116(9) -0.0074(10)
C18 0.0434(12) 0.0319(11) 0.0331(11) 0.0067(9) 0.0130(9) -0.0069(9)
C4 0.0259(10) 0.0329(11) 0.0408(12) 0.0147(10) 0.0080(9) 0.0053(8)
C9 0.0469(13) 0.0689(17) 0.0261(11) 0.0099(11) 0.0180(10) 0.0027(12)
C14 0.0429(12) 0.0301(11) 0.0510(14) 0.0027(10) 0.0257(11) -0.0097(9)
C20 0.076(2) 0.0301(13) 0.079(2) 0.0219(13) 0.0302(17) -0.0045(13)
C23 0.0483(14) 0.0393(13) 0.0545(15) -0.0106(11) 0.0256(12) 0.0003(11)
C8 0.0506(14) 0.0753(19) 0.0395(13) 0.0243(13) 0.0289(12) 0.0023(13)
C26 0.0717(17) 0.0414(13) 0.0402(13) -0.0021(11) 0.0321(13) -0.0125(12)
C21 0.0580(16) 0.0229(11) 0.0758(19) 0.0016(12) 0.0261(14) -0.0009(11)
C7 0.0367(12) 0.0470(14) 0.0531(14) 0.0222(12) 0.0274(11) 0.0021(10)
C12 0.0406(13) 0.0618(16) 0.0351(12) -0.0033(12) 0.0143(10) -0.0058(12)
C15 0.0405(14) 0.0454(15) 0.0690(18) 0.0006(13) 0.0147(13) -0.0040(11)
C13 0.0590(17) 0.0483(16) 0.0655(19) -0.0059(14) 0.0046(14) 0.0012(14)
C24 0.131(4) 0.064(2) 0.143(4) 0.003(2) 0.101(3) 0.033(2)
C27 0.0602(17) 0.0595(18) 0.0630(18) 0.0075(14) 0.0322(15) 0.0036(14)
C16 0.0545(16) 0.0381(14) 0.098(2) -0.0134(14) 0.0457(16) -0.0133(12)
C25 0.072(2) 0.133(4) 0.0473(17) -0.021(2) 0.0226(16) 0.002(2)
N3 0.0204(7) 0.0264(8) 0.0306(8) 0.0108(7) 0.0062(6) 0.0013(6)
C19 0.0719(18) 0.0405(14) 0.0478(15) 0.0152(12) 0.0242(13) -0.0102(13)
C28 0.076(2) 0.156(4) 0.118(3) -0.095(3) 0.052(2) -0.048(3)
N4 0.0231(8) 0.0230(8) 0.0263(8) 0.0068(6) 0.0081(6) 0.0016(6)
N2 0.0213(7) 0.0202(7) 0.0222(7) 0.0038(6) 0.0113(6) 0.0010(6)
C5 0.0240(9) 0.0238(9) 0.0268(9) 0.0098(7) 0.0155(7) 0.0082(7)
C1 0.0194(8) 0.0206(8) 0.0229(9) -0.0009(7) 0.0107(7) -0.0033(7)
Cl4 0.0192(3) 0.0286(3) 0.0445(4) 0.000 0.0057(3) 0.000
C1S 0.066(4) 0.106(5) 0.084(5) -0.044(4) 0.031(4) -0.019(4)
C2S 0.080(6) 0.114(7) 0.225(15) -0.020(10) 0.062(8) -0.010(6)
C3S 0.105(7) 0.108(6) 0.226(13) -0.038(8) 0.059(8) -0.045(6)
C4S 0.145(10) 0.114(8) 0.272(17) -0.059(10) 0.126(11) -0.075(7)
C5S 0.120(9) 0.178(10) 0.252(14) -0.063(12) 0.108(10) -0.046(7)
C6S 0.060(4) 0.132(8) 0.082(6) -0.044(6) 0.014(4) 0.015(5)
C7S 0.30(2) 0.098(7) 0.37(3) -0.114(11) 0.24(2) -0.090(11)

loop_
_atom_type_symbol
_atom_type_description
_atom_type_scat_dispersion_real
_atom_type_scat_dispersion_imag
_atom_type_scat_source
C C 0.0033 0.0016 'International Tables Vol C Tables 4.2.6.8 and 6.1.1.4'
H H 0.0000 0.0000 'International Tables Vol C Tables 4.2.6.8 and 6.1.1.4'
N N 0.0061 0.0033 'International Tables Vol C Tables 4.2.6.8 and 6.1.1.4'
Al Al 0.0645 0.0514 'International Tables Vol C Tables 4.2.6.8 and 6.1.1.4'
Cl Cl 0.1484 0.1585 'International Tables Vol C Tables 4.2.6.8 and 6.1.1.4'

loop_
_geom_angle_atom_site_label_1
_geom_angle_atom_site_label_2
_geom_angle_atom_site_label_3
_geom_angle
_geom_angle_site_symmetry_1
_geom_angle_site_symmetry_3
N1 Al1 N1 113.20(10) 2 .
N1 Al1 Cl1 102.65(5) 2 .
N1 Al1 Cl1 111.83(5) . .
N1 Al1 Cl1 111.83(5) 2 2
N1 Al1 Cl1 102.65(5) . 2
Cl1 Al1 Cl1 115.10(6) . 2
N3 Al2 N2 102.09(7) . .
N3 Al2 Cl3 112.75(6) . .
N2 Al2 Cl3 109.98(5) . .
N3 Al2 Cl2 110.19(6) . .
N2 Al2 Cl2 112.01(6) . .
Cl3 Al2 Cl2 109.67(3) . .
C1 N1 Al1 132.27(13) . .
C7 C6 C5 117.0(2) . .
C7 C6 C14 120.31(19) . .
C5 C6 C14 122.70(18) . .
C18 C17 C22 123.55(19) . .
C18 C17 N4 117.66(18) . .
C22 C17 N4 118.61(18) . .
C9 C10 C5 117.2(2) . .
C9 C10 C11 120.3(2) . .
C5 C10 C11 122.50(17) . .
N3 C2 N4 119.96(17) . .
N3 C2 C4 120.03(17) . .
N4 C2 C4 120.01(17) . .
C21 C22 C17 116.7(2) . .
C21 C22 C23 122.2(2) . .
C17 C22 C23 121.1(2) . .
C13 C11 C10 111.7(2) . .
C13 C11 C12 110.4(2) . .
C10 C11 C12 112.29(19) . .
C19 C18 C17 116.9(2) . .
C19 C18 C26 120.8(2) . .
C17 C18 C26 122.29(19) . .
C8 C9 C10 121.3(2) . .
C6 C14 C15 111.6(2) . .
C6 C14 C16 111.2(2) . .
C15 C14 C16 110.6(2) . .
C21 C20 C19 121.1(2) . .
C24 C23 C22 113.8(3) . .
C24 C23 C25 111.9(3) . .
C22 C23 C25 110.8(2) . .
C7 C8 C9 120.4(2) . .
C28 C26 C18 111.4(3) . .
C28 C26 C27 110.0(2) . .
C18 C26 C27 113.0(2) . .
C20 C21 C22 121.2(2) . .
C8 C7 C6 121.4(2) . .
C2 N3 Al2 134.27(13) . .
C20 C19 C18 120.6(2) . .
C2 N4 C17 127.46(16) . .
C1 N2 C5 115.99(14) . .
C1 N2 Al2 127.18(12) . .
C5 N2 Al2 116.81(11) . .
C10 C5 C6 122.74(17) . .
C10 C5 N2 119.19(17) . .
C6 C5 N2 118.06(17) . .
N1 C1 N2 123.58(16) . .
N1 C1 C3 117.23(15) . .
N2 C1 C3 119.19(16) . .
C6S C1S C2S 120.0 . .
C6S C1S C7S 118.9 . .
C2S C1S C7S 121.1 . .
C3S C2S C1S 120.0 . .
C4S C3S C2S 120.0 . .
C3S C4S C5S 120.0 . .
C6S C5S C4S 120.0 . .
C1S C6S C5S 120.0 . .

loop_
_geom_bond_atom_site_label_1
_geom_bond_atom_site_label_2
_geom_bond_distance
_geom_bond_site_symmetry_2
Al1 N1 1.8603(15) 2
Al1 N1 1.8603(15) .
Al1 Cl1 2.1243(8) .
Al1 Cl1 2.1243(8) 2
Al2 N3 1.8509(17) .
Al2 N2 1.8867(16) .
Al2 Cl3 2.1083(7) .
Al2 Cl2 2.1256(8) .
N1 C1 1.323(2) .
C6 C7 1.396(3) .
C6 C5 1.402(3) .
C6 C14 1.511(3) .
C17 C18 1.398(3) .
C17 C22 1.398(3) .
C17 N4 1.438(2) .
C10 C9 1.395(3) .
C10 C5 1.400(3) .
C10 C11 1.518(3) .
C2 N3 1.318(2) .
C2 N4 1.321(2) .
C2 C4 1.490(3) .
C3 C1 1.498(2) .
C22 C21 1.391(3) .
C22 C23 1.524(3) .
C11 C13 1.515(4) .
C11 C12 1.526(3) .
C18 C19 1.396(3) .
C18 C26 1.520(3) .
C9 C8 1.374(4) .
C14 C15 1.530(3) .
C14 C16 1.535(3) .
C20 C21 1.371(4) .
C20 C19 1.378(4) .
C23 C24 1.510(4) .
C23 C25 1.535(4) .
C8 C7 1.374(4) .
C26 C28 1.505(4) .
C26 C27 1.522(4) .
N2 C1 1.333(2) .
N2 C5 1.458(2) .
C1S C6S 1.3889 .
C1S C2S 1.3895 .
C1S C7S 1.5128 .
C2S C3S 1.3895 .
C3S C4S 1.3888 .
C4S C5S 1.3898 .
C5S C6S 1.3894 .
